data_4349746
loop_
_publ_author_name
'Zhang, Ting-Ting'
'Zhang, Xiao'
'L\"u, Ying'
'Li, Guo-Dong'
'Xiao, Li-Na'
'Cui, Xiao-Bing'
'Xu, Ji-Qing'

_publ_section_title
;
 New organic--inorganic hybrid compounds based on [SiNb12V2O42]12&#x2212;
 with high catalytic activity for styrene epoxidation
;
_journal_issue 8
_journal_name_full 'Inorganic Chemistry Frontiers'
_journal_page_first 1397
_journal_paper_doi 10.1039/C7QI00318H
_journal_volume 4
_journal_year 2017
_chemical_formula_sum 'C24 H138 Cu6 N24 Nb12 O63 Si V2'
_chemical_formula_weight 3397.71
_space_group_crystal_system monoclinic
_space_group_IT_number 15
_space_group_name_Hall '-C 2yc'
_space_group_name_H-M_alt 'C 1 2/c 1'
_atom_sites_solution_hydrogens geom
_audit_creation_method SHELXL-2014/7
_audit_update_record
;
2017-06-06 deposited with the CCDC.
2017-07-10 downloaded from the CCDC.
;
_cell_angle_alpha 90
_cell_angle_beta 94.742(3)
_cell_angle_gamma 90
_cell_formula_units_Z 4
_cell_length_a 23.2503(7)
_cell_length_b 20.5402(6)
_cell_length_c 20.6527(7)
_cell_measurement_reflns_used 12028
_cell_measurement_temperature 293(2)
_cell_measurement_theta_max 28.8800
_cell_measurement_theta_min 3.6240
_cell_volume 9829.3(5)
_computing_cell_refinement 'CrysAlisPro 1.171.38.41 (Rigaku OD, 2015)'
_computing_data_collection 'CrysAlisPro 1.171.38.41 (Rigaku OD, 2015)'
_computing_data_reduction 'CrysAlisPro 1.171.38.41 (Rigaku OD, 2015)'
_computing_molecular_graphics 'SHELXL-2014/7 (Sheldrick, 2014)'
_computing_publication_material 'SHELXL-2014/7 (Sheldrick, 2014)'
_computing_structure_refinement 'SHELXL-2014/7 (Sheldrick, 2014)'
_computing_structure_solution 'SHELXL-2014/7 (Sheldrick, 2014)'
_diffrn_ambient_temperature 293(2)
_diffrn_measured_fraction_theta_full 0.998
_diffrn_measured_fraction_theta_max 0.852
_diffrn_measurement_device_type 'SuperNova, Dual, Cu at zero, Eos'
_diffrn_radiation_type MoK\a
_diffrn_radiation_wavelength 0.71073
_diffrn_reflns_av_R_equivalents 0.0190
_diffrn_reflns_av_unetI/netI 0.0279
_diffrn_reflns_Laue_measured_fraction_full 0.998
_diffrn_reflns_Laue_measured_fraction_max 0.852
_diffrn_reflns_limit_h_max 20
_diffrn_reflns_limit_h_min -30
_diffrn_reflns_limit_k_max 19
_diffrn_reflns_limit_k_min -27
_diffrn_reflns_limit_l_max 28
_diffrn_reflns_limit_l_min -21
_diffrn_reflns_number 23698
_diffrn_reflns_point_group_measured_fraction_full 0.998
_diffrn_reflns_point_group_measured_fraction_max 0.852
_diffrn_reflns_theta_full 25.242
_diffrn_reflns_theta_max 29.130
_diffrn_reflns_theta_min 3.102
_exptl_absorpt_coefficient_mu 2.907
_exptl_absorpt_correction_T_max 1.00000
_exptl_absorpt_correction_T_min 0.74360
_exptl_absorpt_correction_type multi-scan
_exptl_crystal_colour dark-purple
_exptl_crystal_density_diffrn 2.296
_exptl_crystal_description block
_exptl_crystal_F_000 6720
_exptl_crystal_size_max 0.25
_exptl_crystal_size_mid 0.21
_exptl_crystal_size_min 0.20
_refine_diff_density_max 3.827
_refine_diff_density_min -1.739
_refine_diff_density_rms 0.199
_refine_ls_extinction_method none
_refine_ls_goodness_of_fit_ref 1.033
_refine_ls_hydrogen_treatment constr
_refine_ls_matrix_type full
_refine_ls_number_parameters 635
_refine_ls_number_reflns 11280
_refine_ls_number_restraints 602
_refine_ls_restrained_S_all 1.071
_refine_ls_R_factor_all 0.0892
_refine_ls_R_factor_gt 0.0801
_refine_ls_shift/su_max 0.002
_refine_ls_shift/su_mean 0.000
_refine_ls_structure_factor_coef Fsqd
_refine_ls_weighting_details 'w=1/[\s^2^(Fo^2^)+(0.0262P)^2^+576.3777P] where P=(Fo^2^+2Fc^2^)/3'
_refine_ls_weighting_scheme calc
_refine_ls_wR_factor_gt 0.1590
_refine_ls_wR_factor_ref 0.1648
_reflns_Friedel_coverage 0.000
_reflns_number_gt 9778
_reflns_number_total 11280
_reflns_threshold_expression 'I > 2\s(I)'
_cod_data_source_file c7qi00318h2.cif
_cod_data_source_block 3
_cod_original_sg_symbol_H-M 'C 2/c'
_cod_database_code 4349746
_shelx_shelxl_version_number 2014/7
_shelx_space_group_comment
;
The symmetry employed for this shelxl refinement is uniquely defined
by the following loop, which should always be used as a source of
symmetry information in preference to the above space-group names.
They are only intended as comments.
;

loop_
_space_group_symop_operation_xyz
'x, y, z'
'-x, y, -z+1/2'
'x+1/2, y+1/2, z'
'-x+1/2, y+1/2, -z+1/2'
'-x, -y, -z'
'x, -y, z-1/2'
'-x+1/2, -y+1/2, -z'
'x+1/2, -y+1/2, z-1/2'

loop_
_atom_site_label
_atom_site_type_symbol
_atom_site_fract_x
_atom_site_fract_y
_atom_site_fract_z
_atom_site_U_iso_or_equiv
_atom_site_adp_type
_atom_site_occupancy
_atom_site_site_symmetry_order
_atom_site_calc_flag
_atom_site_refinement_flags_posn
_atom_site_refinement_flags_adp
_atom_site_refinement_flags_occupancy
Nb1 Nb 0.38082(3) 0.65212(4) 0.67522(4) 0.02315(17) Uani 1 1 d . . .
Nb2 Nb 0.5000 0.56242(5) 0.7500 0.0262(2) Uani 1 2 d S T P
Nb3 Nb 0.5000 0.92432(5) 0.7500 0.0223(2) Uani 1 2 d S T P
Nb4 Nb 0.46825(3) 0.74386(4) 0.57290(3) 0.02219(16) Uani 1 1 d . . .
Nb5 Nb 0.58609(3) 0.65134(4) 0.64519(4) 0.02616(18) Uani 1 1 d . . .
Nb6 Nb 0.58642(3) 0.83556(4) 0.64460(4) 0.02202(17) Uani 1 1 d . . .
Nb7 Nb 0.38079(3) 0.83434(4) 0.67536(4) 0.02489(18) Uani 1 1 d . . .
V1 V 0.67070(5) 0.74285(7) 0.72433(6) 0.0178(3) Uani 1 1 d . . .
Si1 Si 0.5000 0.74303(13) 0.7500 0.0086(5) Uani 1 2 d S T P
O1 O 0.4496(7) 0.7434(7) 0.6903(7) 0.0391(17) Uani 0.5 1 d . U P
O2 O 0.5264(7) 0.7437(7) 0.6782(7) 0.0397(16) Uani 0.5 1 d . U P
O3 O 0.5401(6) 0.8096(7) 0.7444(6) 0.0342(18) Uani 0.5 1 d . U P
O4 O 0.4589(6) 0.6767(7) 0.7551(7) 0.0350(18) Uani 0.5 1 d . U P
O5 O 0.5449(4) 0.9076(4) 0.6747(4) 0.0541(16) Uani 1 1 d . U .
O6 O 0.3184(3) 0.6146(4) 0.6398(4) 0.053(2) Uani 1 1 d . U .
O7 O 0.5454(4) 0.5772(5) 0.6744(5) 0.0632(17) Uani 1 1 d . U .
O8 O 0.4293(4) 0.9071(4) 0.6933(4) 0.0543(17) Uani 1 1 d . U .
O9 O 0.6399(4) 0.8309(3) 0.7289(3) 0.0403(14) Uani 1 1 d . U .
O10 O 0.5000 1.0086(5) 0.7500 0.050(3) Uani 1 2 d S TU P
O11 O 0.4289(4) 0.5788(5) 0.6948(4) 0.0620(18) Uani 1 1 d . U .
O12 O 0.5287(4) 0.6769(4) 0.5798(5) 0.0599(17) Uani 1 1 d . U .
O13 O 0.4145(4) 0.6773(4) 0.5997(5) 0.0590(15) Uani 1 1 d . U .
O14 O 0.6322(3) 0.6101(4) 0.5954(4) 0.0415(17) Uani 1 1 d . U .
O15 O 0.4501(5) 0.7409(4) 0.4898(4) 0.065(2) Uani 1 1 d . U .
O16 O 0.4124(4) 0.8093(4) 0.5971(4) 0.0536(15) Uani 1 1 d . U .
O17 O 0.3455(3) 0.7430(3) 0.6852(3) 0.0406(14) Uani 1 1 d . U .
O18 O 0.5276(4) 0.8104(4) 0.5799(5) 0.0574(16) Uani 1 1 d . U .
O19 O 0.6394(4) 0.6548(4) 0.7294(3) 0.0429(15) Uani 1 1 d . U .
O20 O 0.5000 0.4788(6) 0.7500 0.061(3) Uani 1 2 d S TU P
O21 O 0.6226(3) 0.7427(3) 0.6426(4) 0.0402(14) Uani 1 1 d . U .
O22 O 0.3165(3) 0.8725(3) 0.6441(3) 0.0362(15) Uani 1 1 d . U .
O23 O 0.7390(3) 0.7420(3) 0.7134(3) 0.0298(13) Uani 1 1 d . U .
O24 O 0.6344(3) 0.8753(4) 0.5963(4) 0.0408(16) Uani 1 1 d . U .
Cu1 Cu 0.75145(7) 0.98883(7) 0.74595(8) 0.0442(3) Uani 1 1 d . . .
N1 N 0.6655(5) 0.9915(6) 0.7393(9) 0.083(4) Uani 1 1 d . . .
H1C H 0.6520 0.9832 0.6985 0.100 Uiso 1 1 calc R U .
H1D H 0.6523 0.9608 0.7646 0.100 Uiso 1 1 calc R U .
C1 C 0.6454(10) 1.0530(11) 0.7582(13) 0.128(8) Uani 1 1 d D U .
H1A H 0.6294 1.0482 0.7998 0.154 Uiso 1 1 calc R U .
H1B H 0.6142 1.0663 0.7269 0.154 Uiso 1 1 calc R U .
C2 C 0.6871(8) 1.1040(8) 0.7637(14) 0.118(9) Uani 1 1 d D U .
H2A H 0.6795 1.1312 0.8005 0.141 Uiso 1 1 calc R U .
H2B H 0.6823 1.1308 0.7250 0.141 Uiso 1 1 calc R U .
N2 N 0.7462(5) 1.0820(6) 0.7720(7) 0.070(4) Uani 1 1 d . . .
H2C H 0.7596 1.0865 0.8134 0.084 Uiso 1 1 calc R U .
H2D H 0.7678 1.1063 0.7479 0.084 Uiso 1 1 calc R U .
N3 N 0.7570(6) 0.8942(6) 0.7317(8) 0.081(4) Uani 1 1 d . . .
H3C H 0.7323 0.8736 0.7553 0.097 Uiso 1 1 calc R U .
H3D H 0.7475 0.8852 0.6900 0.097 Uiso 1 1 calc R U .
C3 C 0.8147(7) 0.8718(8) 0.7497(12) 0.099(7) Uani 1 1 d . . .
H3A H 0.8174 0.8579 0.7947 0.119 Uiso 1 1 calc R U .
H3B H 0.8228 0.8344 0.7232 0.119 Uiso 1 1 calc R U .
C4 C 0.8557(7) 0.9199(8) 0.7417(13) 0.104(7) Uani 1 1 d . . .
H4A H 0.8635 0.9218 0.6963 0.124 Uiso 1 1 calc R U .
H4B H 0.8914 0.9083 0.7668 0.124 Uiso 1 1 calc R U .
N4 N 0.8373(5) 0.9842(6) 0.7622(7) 0.068(3) Uani 1 1 d . . .
H4C H 0.8537 1.0151 0.7398 0.082 Uiso 1 1 calc R U .
H4D H 0.8477 0.9902 0.8042 0.082 Uiso 1 1 calc R U .
Cu2 Cu 0.5000 1.0000 0.5000 0.0386(4) Uani 1 2 d S . P
N5 N 0.4421(4) 1.0705(5) 0.5163(5) 0.048(2) Uani 1 1 d . . .
H5C H 0.4600 1.1054 0.5336 0.057 Uiso 1 1 calc R U .
H5D H 0.4226 1.0822 0.4791 0.057 Uiso 1 1 calc R U .
C5 C 0.4025(7) 1.0435(8) 0.5612(8) 0.072(5) Uani 1 1 d . . .
H5A H 0.3659 1.0662 0.5554 0.086 Uiso 1 1 calc R U .
H5B H 0.4185 1.0506 0.6056 0.086 Uiso 1 1 calc R U .
C6 C 0.3930(6) 0.9734(7) 0.5503(8) 0.071(4) Uani 1 1 d . . .
H6A H 0.3727 0.9550 0.5852 0.085 Uiso 1 1 calc R U .
H6B H 0.3697 0.9664 0.5097 0.085 Uiso 1 1 calc R U .
N6 N 0.4494(4) 0.9421(5) 0.5480(5) 0.050(3) Uani 1 1 d . . .
H6C H 0.4453 0.9038 0.5280 0.060 Uiso 1 1 calc R U .
H6D H 0.4653 0.9353 0.5882 0.060 Uiso 1 1 calc R U .
Cu3 Cu 0.2500 0.7500 0.5000 0.0450(5) Uani 1 2 d S . P
N7 N 0.3118(5) 0.8177(6) 0.4983(5) 0.057(3) Uani 1 1 d . . .
H7C H 0.3005 0.8538 0.5174 0.069 Uiso 1 1 calc R U .
H7D H 0.3438 0.8035 0.5205 0.069 Uiso 1 1 calc R U .
C7 C 0.3239(8) 0.8322(9) 0.4327(7) 0.078(5) Uani 1 1 d . . .
H7A H 0.3648 0.8411 0.4318 0.094 Uiso 1 1 calc R U .
H7B H 0.3030 0.8711 0.4184 0.094 Uiso 1 1 calc R U .
C8 C 0.3081(6) 0.7796(8) 0.3884(7) 0.066(4) Uani 1 1 d . . .
H8A H 0.3008 0.7971 0.3448 0.079 Uiso 1 1 calc R U .
H8B H 0.3402 0.7494 0.3880 0.079 Uiso 1 1 calc R U .
N8 N 0.2578(5) 0.7453(6) 0.4058(5) 0.059(3) Uani 1 1 d . . .
H8C H 0.2602 0.7038 0.3940 0.071 Uiso 1 1 calc R U .
H8D H 0.2266 0.7623 0.3845 0.071 Uiso 1 1 calc R U .
Cu4 Cu 0.7500 0.7500 0.5000 0.0510(6) Uani 1 2 d S . P
N9 N 0.7164(5) 0.7850(5) 0.4143(5) 0.059(3) Uani 1 1 d . . .
H9C H 0.7180 0.8283 0.4144 0.071 Uiso 1 1 calc R U .
H9D H 0.7365 0.7704 0.3824 0.071 Uiso 1 1 calc R U .
C9 C 0.6555(8) 0.7630(13) 0.4038(9) 0.112(8) Uani 1 1 d . . .
H9A H 0.6337 0.7942 0.3763 0.134 Uiso 1 1 calc R U .
H9B H 0.6541 0.7214 0.3815 0.134 Uiso 1 1 calc R U .
C10 C 0.6299(7) 0.7567(9) 0.4638(8) 0.078(5) Uani 1 1 d . . .
H10A H 0.6171 0.7993 0.4770 0.093 Uiso 1 1 calc R U .
H10B H 0.5962 0.7290 0.4573 0.093 Uiso 1 1 calc R U .
N10 N 0.6679(5) 0.7303(6) 0.5146(6) 0.063(3) Uani 1 1 d . . .
H10C H 0.6629 0.6874 0.5163 0.075 Uiso 1 1 calc R U .
H10D H 0.6595 0.7471 0.5524 0.075 Uiso 1 1 calc R U .
Cu5 Cu 0.5000 0.5000 0.5000 0.0374(4) Uani 1 2 d S . P
N11 N 0.4591(5) 0.4183(5) 0.5236(5) 0.052(3) Uani 1 1 d . . .
H11C H 0.4397 0.4016 0.4884 0.062 Uiso 1 1 calc R U .
H11D H 0.4846 0.3888 0.5394 0.062 Uiso 1 1 calc R U .
C11 C 0.4189(9) 0.4344(9) 0.5726(9) 0.094(6) Uani 1 1 d . . .
H11A H 0.3858 0.4057 0.5676 0.113 Uiso 1 1 calc R U .
H11B H 0.4379 0.4277 0.6157 0.113 Uiso 1 1 calc R U .
C12 C 0.4007(9) 0.4983(10) 0.5664(12) 0.125(10) Uani 1 1 d . . .
H12A H 0.3828 0.5106 0.6054 0.150 Uiso 1 1 calc R U .
H12B H 0.3715 0.5012 0.5302 0.150 Uiso 1 1 calc R U .
N12 N 0.4461(5) 0.5439(5) 0.5562(6) 0.062(3) Uani 1 1 d . . .
H12C H 0.4646 0.5551 0.5941 0.074 Uiso 1 1 calc R U .
H12D H 0.4316 0.5797 0.5369 0.074 Uiso 1 1 calc R U .
O1W O 0.7522(6) 1.0127(7) 0.6332(6) 0.099(4) Uani 1 1 d . U .
O2W O 0.5782(5) 0.4743(5) 0.6004(6) 0.079(3) Uani 1 1 d . U .
O3W O 0.7367(4) 0.5745(5) 0.5638(5) 0.060(2) Uani 1 1 d . U .
O4W O 0.7443(5) 0.8743(8) 0.5598(6) 0.097(4) Uani 1 1 d . U .
O5W O 0.5593(5) 1.0313(6) 0.6070(6) 0.085(3) Uani 1 1 d . U .
O6W O 0.4825(6) 0.8327(6) 0.4011(6) 0.098(3) Uani 1 1 d . U .
O7W O 0.2312(6) 0.9445(6) 0.5887(7) 0.104(4) Uani 1 1 d . U .
O8W O 0.3283(6) 0.6485(6) 0.5000(6) 0.092(3) Uani 1 1 d . U .
O9W O 0.4383(7) 0.6625(7) 0.3873(7) 0.105(3) Uani 1 1 d . U .
O10W O 0.5075(12) 0.3489(13) 0.7799(12) 0.098(7) Uani 0.5 1 d . U P
O11W O 0.5057(13) 1.1380(13) 0.7796(12) 0.103(7) Uani 0.5 1 d . U P
O12W O 0.9226(16) 0.7433(18) 0.7649(18) 0.141(12) Uani 0.5 1 d . U P

loop_
_atom_site_aniso_label
_atom_site_aniso_U_11
_atom_site_aniso_U_22
_atom_site_aniso_U_33
_atom_site_aniso_U_23
_atom_site_aniso_U_13
_atom_site_aniso_U_12
Nb1 0.0187(4) 0.0248(4) 0.0261(4) -0.0108(3) 0.0027(3) -0.0029(3)
Nb2 0.0435(7) 0.0138(5) 0.0228(5) 0.000 0.0110(5) 0.000
Nb3 0.0341(6) 0.0135(5) 0.0191(5) 0.000 0.0012(4) 0.000
Nb4 0.0301(4) 0.0231(4) 0.0133(3) -0.0010(3) 0.0014(3) 0.0012(3)
Nb5 0.0233(4) 0.0273(4) 0.0296(4) -0.0133(3) 0.0129(3) -0.0050(3)
Nb6 0.0189(4) 0.0238(4) 0.0244(4) 0.0101(3) 0.0078(3) 0.0025(3)
Nb7 0.0165(4) 0.0305(4) 0.0272(4) 0.0133(3) -0.0008(3) -0.0008(3)
V1 0.0140(6) 0.0195(6) 0.0205(6) 0.0010(5) 0.0051(5) 0.0011(5)
Si1 0.0083(11) 0.0086(11) 0.0094(11) 0.000 0.0030(9) 0.000
O1 0.047(3) 0.031(3) 0.040(3) 0.000(3) 0.008(3) 0.001(3)
O2 0.048(3) 0.031(3) 0.040(3) 0.001(3) 0.006(3) 0.003(3)
O3 0.043(3) 0.029(3) 0.030(3) 0.001(3) 0.001(3) 0.003(3)
O4 0.044(4) 0.029(3) 0.034(4) 0.002(3) 0.015(3) 0.002(3)
O5 0.062(3) 0.064(3) 0.035(3) -0.005(3) -0.004(3) 0.029(3)
O6 0.033(4) 0.066(5) 0.060(5) -0.035(4) 0.011(3) -0.015(4)
O7 0.0640(19) 0.0638(19) 0.0620(19) 0.0003(10) 0.0052(10) -0.0033(10)
O8 0.064(4) 0.067(4) 0.032(3) 0.008(3) 0.000(3) -0.033(3)
O9 0.059(3) 0.035(3) 0.025(3) -0.003(2) -0.006(3) 0.021(3)
O10 0.075(7) 0.029(5) 0.043(5) 0.000 -0.011(5) 0.000
O11 0.074(4) 0.069(4) 0.044(3) -0.005(3) 0.008(3) 0.035(3)
O12 0.057(3) 0.036(3) 0.083(4) -0.007(3) -0.019(3) 0.004(3)
O13 0.071(3) 0.042(3) 0.068(3) 0.002(3) 0.033(3) 0.005(3)
O14 0.035(4) 0.048(4) 0.043(4) -0.015(3) 0.015(3) 0.005(3)
O15 0.109(6) 0.050(4) 0.034(4) -0.001(3) -0.013(4) -0.005(4)
O16 0.065(3) 0.035(3) 0.065(3) 0.004(3) 0.035(3) -0.002(3)
O17 0.060(3) 0.026(3) 0.038(3) 0.002(3) 0.024(3) -0.001(3)
O18 0.058(3) 0.037(3) 0.073(3) -0.002(3) -0.016(3) 0.002(3)
O19 0.064(4) 0.037(3) 0.028(3) 0.005(3) 0.001(3) -0.019(3)
O20 0.082(7) 0.033(5) 0.067(7) 0.000 -0.009(6) 0.000
O21 0.048(3) 0.025(3) 0.044(3) -0.001(2) -0.019(3) 0.003(2)
O22 0.028(3) 0.040(4) 0.041(4) 0.015(3) 0.004(3) 0.007(3)
O23 0.021(3) 0.031(3) 0.039(3) -0.001(3) 0.010(2) -0.001(3)
O24 0.032(3) 0.049(4) 0.043(4) 0.021(3) 0.011(3) -0.001(3)
Cu1 0.0446(7) 0.0365(7) 0.0524(8) 0.0007(6) 0.0089(6) -0.0178(6)
N1 0.045(7) 0.051(7) 0.152(14) 0.005(8) 0.002(8) -0.013(6)
C1 0.128(8) 0.128(8) 0.128(8) -0.0002(10) 0.0106(12) -0.0001(10)
C2 0.076(13) 0.054(10) 0.22(3) -0.038(13) 0.023(15) 0.008(8)
N2 0.057(7) 0.055(7) 0.100(10) -0.030(7) 0.016(7) -0.019(6)
N3 0.058(8) 0.046(7) 0.140(14) -0.010(8) 0.014(8) -0.011(6)
C3 0.062(10) 0.053(9) 0.18(2) -0.019(11) 0.031(12) 0.001(8)
C4 0.046(9) 0.065(11) 0.20(2) -0.001(13) 0.031(12) -0.008(8)
N4 0.054(7) 0.052(7) 0.098(10) 0.000(6) 0.002(7) -0.022(6)
Cu2 0.0446(11) 0.0334(9) 0.0383(10) 0.0185(8) 0.0064(8) -0.0016(8)
N5 0.048(6) 0.046(6) 0.051(6) 0.020(5) 0.012(5) 0.003(4)
C5 0.068(10) 0.071(10) 0.080(11) 0.025(8) 0.037(8) 0.018(8)
C6 0.054(8) 0.073(10) 0.087(11) 0.041(9) 0.013(8) -0.008(7)
N6 0.050(6) 0.044(5) 0.058(6) 0.024(5) 0.008(5) -0.001(5)
Cu3 0.0423(10) 0.0577(12) 0.0332(9) 0.0011(9) -0.0087(8) -0.0170(9)
N7 0.059(7) 0.072(7) 0.039(5) -0.009(5) -0.003(5) -0.024(6)
C7 0.083(11) 0.094(12) 0.056(9) 0.011(8) -0.005(8) -0.052(10)
C8 0.056(8) 0.097(12) 0.045(7) -0.007(7) 0.005(6) -0.019(8)
N8 0.057(6) 0.074(8) 0.046(6) -0.010(5) -0.006(5) -0.018(6)
Cu4 0.0698(14) 0.0382(10) 0.0509(11) 0.0110(9) 0.0411(11) 0.0031(10)
N9 0.088(8) 0.046(6) 0.051(6) 0.011(5) 0.044(6) 0.010(6)
C9 0.079(12) 0.19(2) 0.072(11) 0.037(14) 0.025(10) -0.017(14)
C10 0.074(10) 0.092(12) 0.070(10) 0.021(9) 0.022(8) -0.002(9)
N10 0.074(8) 0.056(7) 0.064(7) 0.019(6) 0.040(6) -0.002(6)
Cu5 0.0436(10) 0.0341(9) 0.0355(9) -0.0157(7) 0.0100(8) 0.0008(8)
N11 0.065(7) 0.047(6) 0.044(6) -0.011(5) 0.008(5) -0.007(5)
C11 0.128(17) 0.084(12) 0.079(12) -0.013(10) 0.058(12) -0.033(12)
C12 0.106(15) 0.097(14) 0.19(2) -0.083(15) 0.112(16) -0.035(12)
N12 0.072(8) 0.051(6) 0.068(7) -0.025(6) 0.035(6) -0.003(6)
O1W 0.097(9) 0.111(9) 0.092(8) -0.001(7) 0.019(7) -0.030(7)
O2W 0.082(6) 0.068(5) 0.086(6) 0.003(5) 0.003(5) -0.003(5)
O3W 0.044(5) 0.061(5) 0.079(6) 0.009(5) 0.022(4) 0.009(4)
O4W 0.056(6) 0.155(10) 0.084(7) 0.024(7) 0.027(5) 0.009(7)
O5W 0.089(6) 0.088(6) 0.074(6) 0.021(5) -0.009(5) -0.007(5)
O6W 0.119(6) 0.085(6) 0.087(6) 0.006(5) -0.001(5) -0.017(5)
O7W 0.087(8) 0.073(7) 0.143(10) 0.027(7) -0.035(8) 0.018(6)
O8W 0.103(6) 0.084(5) 0.086(5) 0.002(5) -0.010(5) -0.002(5)
O9W 0.136(7) 0.087(6) 0.090(6) -0.010(5) -0.005(6) -0.004(6)
O10W 0.099(7) 0.097(7) 0.099(7) 0.001(2) 0.008(2) 0.000(2)
O11W 0.103(7) 0.102(7) 0.103(7) 0.000(2) 0.009(2) 0.000(2)
O12W 0.141(12) 0.141(12) 0.141(12) 0.000(2) 0.012(2) 0.000(2)

loop_
_atom_type_symbol
_atom_type_description
_atom_type_scat_dispersion_real
_atom_type_scat_dispersion_imag
_atom_type_scat_source
C C 0.0033 0.0016 'International Tables Vol C Tables 4.2.6.8 and 6.1.1.4'
H H 0.0000 0.0000 'International Tables Vol C Tables 4.2.6.8 and 6.1.1.4'
Cu Cu 0.3201 1.2651 'International Tables Vol C Tables 4.2.6.8 and 6.1.1.4'
N N 0.0061 0.0033 'International Tables Vol C Tables 4.2.6.8 and 6.1.1.4'
Nb Nb -2.0727 0.6215 'International Tables Vol C Tables 4.2.6.8 and 6.1.1.4'
O O 0.0106 0.0060 'International Tables Vol C Tables 4.2.6.8 and 6.1.1.4'
Si Si 0.0817 0.0704 'International Tables Vol C Tables 4.2.6.8 and 6.1.1.4'
V V 0.3005 0.5294 'International Tables Vol C Tables 4.2.6.8 and 6.1.1.4'

loop_
_geom_angle_atom_site_label_1
_geom_angle_atom_site_label_2
_geom_angle_atom_site_label_3
_geom_angle
_geom_angle_site_symmetry_1
_geom_angle_site_symmetry_3
O6 Nb1 O13 99.4(4) . .
O6 Nb1 O11 101.2(5) . .
O13 Nb1 O11 96.7(4) . .
O6 Nb1 O17 96.8(4) . .
O13 Nb1 O17 91.8(3) . .
O11 Nb1 O17 158.6(4) . .
O6 Nb1 O19 99.4(4) . 2_656
O13 Nb1 O19 158.6(4) . 2_656
O11 Nb1 O19 89.7(3) . 2_656
O17 Nb1 O19 75.8(3) . 2_656
O6 Nb1 O4 158.9(5) . .
O13 Nb1 O4 99.8(5) . .
O11 Nb1 O4 67.8(4) . .
O17 Nb1 O4 91.4(4) . .
O19 Nb1 O4 63.8(4) 2_656 .
O6 Nb1 O1 153.5(5) . .
O13 Nb1 O1 65.5(5) . .
O11 Nb1 O1 102.2(5) . .
O17 Nb1 O1 63.7(4) . .
O19 Nb1 O1 93.2(4) 2_656 .
O4 Nb1 O1 46.3(5) . .
O6 Nb1 V1 101.0(3) . 2_656
O13 Nb1 V1 127.0(3) . 2_656
O11 Nb1 V1 125.9(3) . 2_656
O17 Nb1 V1 37.63(19) . 2_656
O19 Nb1 V1 38.2(2) 2_656 2_656
O4 Nb1 V1 74.1(3) . 2_656
O1 Nb1 V1 75.0(3) . 2_656
O20 Nb2 O11 99.9(3) . 2_656
O20 Nb2 O11 99.9(3) . .
O11 Nb2 O11 160.2(6) 2_656 .
O20 Nb2 O7 98.8(3) . .
O11 Nb2 O7 87.3(4) 2_656 .
O11 Nb2 O7 89.7(4) . .
O20 Nb2 O7 98.8(3) . 2_656
O11 Nb2 O7 89.7(4) 2_656 2_656
O11 Nb2 O7 87.3(4) . 2_656
O7 Nb2 O7 162.3(6) . 2_656
O20 Nb2 O4 157.6(3) . 2_656
O11 Nb2 O4 64.1(4) 2_656 2_656
O11 Nb2 O4 96.8(5) . 2_656
O7 Nb2 O4 66.3(4) . 2_656
O7 Nb2 O4 96.8(4) 2_656 2_656
O20 Nb2 O4 157.6(3) . .
O11 Nb2 O4 96.8(5) 2_656 .
O11 Nb2 O4 64.1(4) . .
O7 Nb2 O4 96.8(4) . .
O7 Nb2 O4 66.3(4) 2_656 .
O4 Nb2 O4 44.9(6) 2_656 .
O10 Nb3 O8 100.4(3) . 2_656
O10 Nb3 O8 100.4(3) . .
O8 Nb3 O8 159.3(6) 2_656 .
O10 Nb3 O5 100.0(3) . 2_656
O8 Nb3 O5 88.3(4) 2_656 2_656
O8 Nb3 O5 88.1(3) . 2_656
O10 Nb3 O5 100.0(3) . .
O8 Nb3 O5 88.1(3) 2_656 .
O8 Nb3 O5 88.3(4) . .
O5 Nb3 O5 159.9(6) 2_656 .
O10 Nb3 O3 158.0(3) . .
O8 Nb3 O3 64.5(4) 2_656 .
O8 Nb3 O3 95.6(4) . .
O5 Nb3 O3 95.4(4) 2_656 .
O5 Nb3 O3 65.3(4) . .
O10 Nb3 O3 158.0(3) . 2_656
O8 Nb3 O3 95.6(4) 2_656 2_656
O8 Nb3 O3 64.5(4) . 2_656
O5 Nb3 O3 65.3(4) 2_656 2_656
O5 Nb3 O3 95.4(4) . 2_656
O3 Nb3 O3 43.9(7) . 2_656
O15 Nb4 O18 102.2(4) . .
O15 Nb4 O12 99.2(5) . .
O18 Nb4 O12 89.3(4) . .
O15 Nb4 O16 99.5(5) . .
O18 Nb4 O16 88.9(4) . .
O12 Nb4 O16 161.2(4) . .
O15 Nb4 O13 98.4(5) . .
O18 Nb4 O13 159.4(4) . .
O12 Nb4 O13 87.7(4) . .
O16 Nb4 O13 87.4(3) . .
O15 Nb4 O2 160.8(5) . .
O18 Nb4 O2 66.4(4) . .
O12 Nb4 O2 66.3(4) . .
O16 Nb4 O2 95.9(4) . .
O13 Nb4 O2 93.8(5) . .
O15 Nb4 O1 155.9(5) . .
O18 Nb4 O1 96.3(5) . .
O12 Nb4 O1 96.2(5) . .
O16 Nb4 O1 65.4(4) . .
O13 Nb4 O1 63.8(4) . .
O2 Nb4 O1 43.1(5) . .
O14 Nb5 O12 98.3(4) . .
O14 Nb5 O7 98.1(4) . .
O12 Nb5 O7 96.2(4) . .
O14 Nb5 O19 99.0(4) . .
O12 Nb5 O19 159.4(4) . .
O7 Nb5 O19 92.3(4) . .
O14 Nb5 O21 98.7(3) . .
O12 Nb5 O21 89.8(3) . .
O7 Nb5 O21 161.1(4) . .
O19 Nb5 O21 76.7(3) . .
O14 Nb5 O4 156.7(4) . 2_656
O12 Nb5 O4 102.5(5) . 2_656
O7 Nb5 O4 69.3(4) . 2_656
O19 Nb5 O4 63.2(4) . 2_656
O21 Nb5 O4 91.9(4) . 2_656
O14 Nb5 O2 155.5(4) . .
O12 Nb5 O2 66.8(4) . .
O7 Nb5 O2 102.7(5) . .
O19 Nb5 O2 93.0(4) . .
O21 Nb5 O2 63.4(4) . .
O4 Nb5 O2 46.8(5) 2_656 .
O14 Nb5 V1 102.1(3) . .
O12 Nb5 V1 126.1(3) . .
O7 Nb5 V1 128.8(3) . .
O19 Nb5 V1 38.4(2) . .
O21 Nb5 V1 38.26(19) . .
O4 Nb5 V1 73.9(3) 2_656 .
O2 Nb5 V1 74.6(4) . .
O24 Nb6 O5 100.8(4) . .
O24 Nb6 O18 100.4(4) . .
O5 Nb6 O18 94.9(4) . .
O24 Nb6 O9 97.7(3) . .
O5 Nb6 O9 92.7(3) . .
O18 Nb6 O9 158.6(4) . .
O24 Nb6 O21 97.9(3) . .
O5 Nb6 O21 159.3(4) . .
O18 Nb6 O21 90.3(3) . .
O9 Nb6 O21 76.0(3) . .
O24 Nb6 O3 156.6(4) . .
O5 Nb6 O3 68.0(4) . .
O18 Nb6 O3 101.0(5) . .
O9 Nb6 O3 63.7(4) . .
O21 Nb6 O3 91.4(4) . .
O24 Nb6 O2 155.6(4) . .
O5 Nb6 O2 100.9(5) . .
O18 Nb6 O2 66.5(5) . .
O9 Nb6 O2 92.4(4) . .
O21 Nb6 O2 63.1(4) . .
O3 Nb6 O2 46.0(5) . .
O24 Nb6 V1 100.6(2) . .
O5 Nb6 V1 128.3(2) . .
O18 Nb6 V1 126.2(3) . .
O9 Nb6 V1 37.96(19) . .
O21 Nb6 V1 38.04(19) . .
O3 Nb6 V1 74.0(3) . .
O2 Nb6 V1 74.3(3) . .
O22 Nb7 O8 101.3(4) . .
O22 Nb7 O16 100.6(4) . .
O8 Nb7 O16 96.6(4) . .
O22 Nb7 O17 96.2(3) . .
O8 Nb7 O17 159.1(3) . .
O16 Nb7 O17 91.3(3) . .
O22 Nb7 O9 96.2(3) . 2_656
O8 Nb7 O9 91.3(3) . 2_656
O16 Nb7 O9 159.7(3) . 2_656
O17 Nb7 O9 75.5(3) . 2_656
O22 Nb7 O3 156.3(4) . 2_656
O8 Nb7 O3 68.0(4) . 2_656
O16 Nb7 O3 101.6(4) . 2_656
O17 Nb7 O3 91.6(4) . 2_656
O9 Nb7 O3 64.2(4) 2_656 2_656
O22 Nb7 O1 154.9(4) . .
O8 Nb7 O1 101.8(5) . .
O16 Nb7 O1 67.0(4) . .
O17 Nb7 O1 63.7(4) . .
O9 Nb7 O1 93.1(4) 2_656 .
O3 Nb7 O1 46.2(5) 2_656 .
O22 Nb7 V1 98.7(2) . 2_656
O8 Nb7 V1 127.1(2) . 2_656
O16 Nb7 V1 126.9(2) . 2_656
O17 Nb7 V1 37.51(19) . 2_656
O9 Nb7 V1 37.98(19) 2_656 2_656
O3 Nb7 V1 74.3(3) 2_656 2_656
O1 Nb7 V1 74.9(3) . 2_656
O23 V1 O17 113.9(3) . 2_656
O23 V1 O21 112.3(3) . .
O17 V1 O21 133.9(4) 2_656 .
O23 V1 O9 112.6(4) . .
O17 V1 O9 81.4(3) 2_656 .
O21 V1 O9 81.8(3) . .
O23 V1 O19 111.7(4) . .
O17 V1 O19 81.2(3) 2_656 .
O21 V1 O19 81.7(3) . .
O9 V1 O19 135.7(4) . .
O23 V1 Nb5 120.5(2) . .
O17 V1 Nb5 110.2(2) 2_656 .
O21 V1 Nb5 41.0(2) . .
O9 V1 Nb5 111.7(2) . .
O19 V1 Nb5 40.7(2) . .
O23 V1 Nb1 121.5(2) . 2_656
O17 V1 Nb1 40.5(2) 2_656 2_656
O21 V1 Nb1 110.7(2) . 2_656
O9 V1 Nb1 111.2(2) . 2_656
O19 V1 Nb1 40.8(2) . 2_656
Nb5 V1 Nb1 73.99(4) . 2_656
O23 V1 Nb6 121.0(2) . .
O17 V1 Nb6 110.2(2) 2_656 .
O21 V1 Nb6 41.3(2) . .
O9 V1 Nb6 40.4(2) . .
O19 V1 Nb6 112.0(2) . .
Nb5 V1 Nb6 75.30(4) . .
Nb1 V1 Nb6 117.48(4) 2_656 .
O23 V1 Nb7 122.3(2) . 2_656
O17 V1 Nb7 40.5(2) 2_656 2_656
O21 V1 Nb7 110.7(2) . 2_656
O9 V1 Nb7 40.9(2) . 2_656
O19 V1 Nb7 111.0(2) . 2_656
Nb5 V1 Nb7 117.19(4) . 2_656
Nb1 V1 Nb7 74.11(4) 2_656 2_656
Nb6 V1 Nb7 73.85(4) . 2_656
O1 Si1 O1 179.5(10) . 2_656
O1 Si1 O2 67.6(7) . .
O1 Si1 O2 112.4(7) 2_656 .
O1 Si1 O2 112.4(7) . 2_656
O1 Si1 O2 67.6(7) 2_656 2_656
O2 Si1 O2 179.1(10) . 2_656
O1 Si1 O3 108.4(7) . .
O1 Si1 O3 71.2(7) 2_656 .
O2 Si1 O3 71.3(7) . .
O2 Si1 O3 107.9(7) 2_656 .
O1 Si1 O3 71.2(7) . 2_656
O1 Si1 O3 108.4(7) 2_656 2_656
O2 Si1 O3 107.9(7) . 2_656
O2 Si1 O3 71.3(7) 2_656 2_656
O3 Si1 O3 69.5(10) . 2_656
O1 Si1 O4 70.9(7) . .
O1 Si1 O4 109.6(7) 2_656 .
O2 Si1 O4 108.7(7) . .
O2 Si1 O4 72.1(7) 2_656 .
O3 Si1 O4 179.2(8) . .
O3 Si1 O4 109.8(7) 2_656 .
O1 Si1 O4 109.6(7) . 2_656
O1 Si1 O4 70.9(7) 2_656 2_656
O2 Si1 O4 72.1(7) . 2_656
O2 Si1 O4 108.7(7) 2_656 2_656
O3 Si1 O4 109.8(7) . 2_656
O3 Si1 O4 179.2(8) 2_656 2_656
O4 Si1 O4 70.9(10) . 2_656
Si1 O1 Nb7 121.1(7) . .
Si1 O1 Nb1 120.7(7) . .
Nb7 O1 Nb1 98.8(5) . .
Si1 O1 Nb4 124.2(8) . .
Nb7 O1 Nb4 92.2(5) . .
Nb1 O1 Nb4 92.5(5) . .
Si1 O2 Nb4 125.1(8) . .
Si1 O2 Nb5 120.0(7) . .
Nb4 O2 Nb5 92.1(5) . .
Si1 O2 Nb6 121.2(7) . .
Nb4 O2 Nb6 91.8(5) . .
Nb5 O2 Nb6 99.5(5) . .
Si1 O3 Nb7 121.5(7) . 2_656
Si1 O3 Nb6 121.5(7) . .
Nb7 O3 Nb6 99.7(5) 2_656 .
Si1 O3 Nb3 123.3(7) . .
Nb7 O3 Nb3 92.0(5) 2_656 .
Nb6 O3 Nb3 91.5(4) . .
Si1 O4 Nb1 122.1(7) . .
Si1 O4 Nb5 120.9(7) . 2_656
Nb1 O4 Nb5 100.5(5) . 2_656
Si1 O4 Nb2 122.1(7) . .
Nb1 O4 Nb2 92.4(5) . .
Nb5 O4 Nb2 91.5(4) 2_656 .
Nb6 O5 Nb3 135.2(5) . .
Nb5 O7 Nb2 132.8(5) . .
Nb7 O8 Nb3 135.5(5) . .
V1 O9 Nb6 101.6(3) . .
V1 O9 Nb7 101.1(3) . 2_656
Nb6 O9 Nb7 129.3(4) . 2_656
Nb1 O11 Nb2 135.6(6) . .
Nb5 O12 Nb4 134.8(5) . .
Nb1 O13 Nb4 138.2(5) . .
Nb7 O16 Nb4 135.4(5) . .
V1 O17 Nb1 101.9(3) 2_656 .
V1 O17 Nb7 102.0(3) 2_656 .
Nb1 O17 Nb7 130.5(4) . .
Nb6 O18 Nb4 135.2(5) . .
V1 O19 Nb5 100.9(3) . .
V1 O19 Nb1 101.0(3) . 2_656
Nb5 O19 Nb1 129.7(4) . 2_656
V1 O21 Nb5 100.8(3) . .
V1 O21 Nb6 100.6(3) . .
Nb5 O21 Nb6 131.6(4) . .
N3 Cu1 N1 95.4(5) . .
N3 Cu1 N2 172.9(7) . .
N1 Cu1 N2 84.8(5) . .
N3 Cu1 N4 84.4(5) . .
N1 Cu1 N4 174.2(7) . .
N2 Cu1 N4 94.7(5) . .
N3 Cu1 O1W 92.9(6) . .
N1 Cu1 O1W 90.9(6) . .
N2 Cu1 O1W 94.1(5) . .
N4 Cu1 O1W 94.9(5) . .
C1 N1 Cu1 110.9(11) . .
N1 C1 C2 116.2(19) . .
C1 C2 N2 114.5(17) . .
C2 N2 Cu1 110.3(9) . .
C3 N3 Cu1 110.4(10) . .
C4 C3 N3 112.0(16) . .
C3 C4 N4 112.8(14) . .
C4 N4 Cu1 107.8(9) . .
N6 Cu2 N6 180.0 . 5_676
N6 Cu2 N5 94.8(4) . 5_676
N6 Cu2 N5 85.2(4) 5_676 5_676
N6 Cu2 N5 85.2(4) . .
N6 Cu2 N5 94.8(4) 5_676 .
N5 Cu2 N5 180.0 5_676 .
C5 N5 Cu2 107.1(8) . .
N5 C5 C6 111.6(12) . .
N6 C6 C5 108.1(12) . .
C6 N6 Cu2 108.7(7) . .
N8 Cu3 N8 180.0 . 7_566
N8 Cu3 N7 83.8(4) . .
N8 Cu3 N7 96.2(4) 7_566 .
N8 Cu3 N7 96.2(4) . 7_566
N8 Cu3 N7 83.8(4) 7_566 7_566
N7 Cu3 N7 180.0 . 7_566
C7 N7 Cu3 110.9(8) . .
N7 C7 C8 112.6(12) . .
N8 C8 C7 112.2(12) . .
C8 N8 Cu3 111.5(8) . .
N10 Cu4 N10 180.0 . 7_666
N10 Cu4 N9 84.2(5) . .
N10 Cu4 N9 95.8(5) 7_666 .
N10 Cu4 N9 95.8(5) . 7_666
N10 Cu4 N9 84.2(5) 7_666 7_666
N9 Cu4 N9 180.0 . 7_666
C9 N9 Cu4 108.5(9) . .
C10 C9 N9 111.2(16) . .
N10 C10 C9 113.5(15) . .
C10 N10 Cu4 110.7(8) . .
N12 Cu5 N12 180.0 5_666 .
N12 Cu5 N11 95.5(4) 5_666 .
N12 Cu5 N11 84.5(4) . .
N12 Cu5 N11 84.5(4) 5_666 5_666
N12 Cu5 N11 95.5(4) . 5_666
N11 Cu5 N11 180.0 . 5_666
C11 N11 Cu5 108.6(9) . .
C12 C11 N11 111.0(14) . .
C11 C12 N12 114.0(16) . .
C12 N12 Cu5 107.1(8) . .

loop_
_geom_bond_atom_site_label_1
_geom_bond_atom_site_label_2
_geom_bond_distance
_geom_bond_site_symmetry_2
Nb1 O6 1.750(8) .
Nb1 O13 1.875(9) .
Nb1 O11 1.899(9) .
Nb1 O17 2.057(7) .
Nb1 O19 2.064(7) 2_656
Nb1 O4 2.404(15) .
Nb1 O1 2.466(15) .
Nb1 V1 3.1021(15) 2_656
Nb2 O20 1.717(12) .
Nb2 O11 1.957(10) 2_656
Nb2 O11 1.957(9) .
Nb2 O7 1.979(10) .
Nb2 O7 1.979(10) 2_656
Nb2 O4 2.540(14) 2_656
Nb2 O4 2.540(13) .
Nb3 O10 1.732(11) .
Nb3 O8 1.969(8) 2_656
Nb3 O8 1.969(8) .
Nb3 O5 1.975(8) 2_656
Nb3 O5 1.975(8) .
Nb3 O3 2.540(13) .
Nb3 O3 2.540(13) 2_656
Nb4 O15 1.734(8) .
Nb4 O18 1.938(9) .
Nb4 O12 1.962(9) .
Nb4 O16 1.963(8) .
Nb4 O13 1.963(9) .
Nb4 O2 2.465(15) .
Nb4 O1 2.498(14) .
Nb5 O14 1.763(7) .
Nb5 O12 1.894(9) .
Nb5 O7 1.917(10) .
Nb5 O19 2.052(7) .
Nb5 O21 2.062(7) .
Nb5 O4 2.442(13) 2_656
Nb5 O2 2.479(14) .
Nb5 V1 3.0890(16) .
Nb6 O24 1.757(7) .
Nb6 O5 1.898(8) .
Nb6 O18 1.904(9) .
Nb6 O9 2.056(7) .
Nb6 O21 2.087(7) .
Nb6 O3 2.461(14) .
Nb6 O2 2.480(15) .
Nb6 V1 3.1054(15) .
Nb7 O22 1.762(7) .
Nb7 O8 1.891(8) .
Nb7 O16 1.900(8) .
Nb7 O17 2.063(7) .
Nb7 O9 2.075(7) 2_656
Nb7 O3 2.425(14) 2_656
Nb7 O1 2.463(15) .
Nb7 V1 3.1092(15) 2_656
V1 O23 1.623(6) .
V1 O17 1.936(7) 2_656
V1 O21 1.947(7) .
V1 O9 1.950(7) .
V1 O19 1.955(7) .
V1 Nb1 3.1021(15) 2_656
V1 Nb7 3.1092(15) 2_656
Si1 O1 1.629(15) .
Si1 O1 1.629(15) 2_656
Si1 O2 1.650(15) .
Si1 O2 1.650(15) 2_656
Si1 O3 1.666(14) .
Si1 O3 1.666(14) 2_656
Si1 O4 1.671(14) .
Si1 O4 1.671(14) 2_656
O3 Nb7 2.425(14) 2_656
O4 Nb5 2.443(13) 2_656
O9 Nb7 2.075(7) 2_656
O17 V1 1.936(7) 2_656
O19 Nb1 2.064(7) 2_656
Cu1 N3 1.971(12) .
Cu1 N1 1.992(12) .
Cu1 N2 1.995(11) .
Cu1 N4 1.999(12) .
Cu1 O1W 2.382(13) .
N1 C1 1.41(3) .
C1 C2 1.424(10) .
C2 N2 1.44(2) .
N3 C3 1.44(2) .
C3 C4 1.39(2) .
C4 N4 1.46(2) .
Cu2 N6 1.994(9) .
Cu2 N6 1.994(9) 5_676
Cu2 N5 2.025(10) 5_676
Cu2 N5 2.025(10) .
N5 C5 1.468(16) .
C5 C6 1.47(2) .
C6 N6 1.467(17) .
Cu3 N8 1.971(10) .
Cu3 N8 1.971(10) 7_566
Cu3 N7 2.002(10) .
Cu3 N7 2.002(10) 7_566
N7 C7 1.437(17) .
C7 C8 1.44(2) .
C8 N8 1.438(17) .
Cu4 N10 1.999(11) .
Cu4 N10 1.999(11) 7_666
Cu4 N9 2.008(11) .
Cu4 N9 2.008(11) 7_666
N9 C9 1.48(2) .
C9 C10 1.42(2) .
C10 N10 1.421(19) .
Cu5 N12 1.993(9) 5_666
Cu5 N12 1.993(9) .
Cu5 N11 2.010(10) .
Cu5 N11 2.010(10) 5_666
N11 C11 1.470(18) .
C11 C12 1.38(3) .
C12 N12 1.441(19) .
O10W O10W 1.26(5) 2_656
O11W O11W 1.23(5) 2_656
